data_4071644
loop_
_publ_author_name
'Banide, Emilie V.'
'Ortin, Yannick'
'Chamiot, B\'en\'edicte'
'Cassidy, Andrew'
'Niehaus, Jan'
'Moore, Angela'
'Seward, Corey M.'
'M\"uller-Bunz, Helge'
'McGlinchey, Michael J.'

_publ_section_title
;
 Syntheses, Structures, and Dimerizations of Ferrocenyl- and
 Fluorenylideneallenes: Push&#x2212;Pull Multiple Bonds?
;
_journal_issue 16
_journal_name_full Organometallics
_journal_page_first 4173
_journal_paper_doi 10.1021/om800293m
_journal_volume 27
_journal_year 2008
_chemical_formula_moiety 'C7 H4 N2 O2, C7 H5 N2 O2, B F4'
_chemical_formula_sum 'C14 H9 B F4 N4 O4'
_chemical_formula_weight 384.06
_chemical_name_systematic
; 
 ? 
;
_space_group_IT_number 14
_symmetry_cell_setting monoclinic
_symmetry_space_group_name_Hall '-P 2ybc'
_symmetry_space_group_name_H-M 'P 1 21/c 1'
_atom_sites_solution_hydrogens difmap
_atom_sites_solution_primary direct
_atom_sites_solution_secondary difmap
_audit_creation_method SHELXL-97
_cell_angle_alpha 90.00
_cell_angle_beta 109.0970(10)
_cell_angle_gamma 90.00
_cell_formula_units_Z 4
_cell_length_a 16.0959(10)
_cell_length_b 7.1079(4)
_cell_length_c 14.3430(9)
_cell_measurement_reflns_used 6975
_cell_measurement_temperature 100(2)
_cell_measurement_theta_max 28.29
_cell_measurement_theta_min 2.32
_cell_volume 1550.65(16)
_computing_cell_refinement 'Bruker SAINT'
_computing_data_collection 'Bruker SMART'
_computing_data_reduction 'Bruker SAINT'
_computing_molecular_graphics 'Bruker SHELXTL'
_computing_publication_material 'Bruker SHELXTL'
_computing_structure_refinement 'SHELXL-97 (Sheldrick, 1997)'
_computing_structure_solution 'SHELXS-97 (Sheldrick, 1990)'
_diffrn_ambient_temperature 100(2)
_diffrn_measured_fraction_theta_full 0.998
_diffrn_measured_fraction_theta_max 0.998
_diffrn_measurement_device_type 'CCD area detector'
_diffrn_measurement_method 'phi and omega scans'
_diffrn_radiation_monochromator graphite
_diffrn_radiation_source 'fine-focus sealed tube'
_diffrn_radiation_type MoK\a
_diffrn_radiation_wavelength 0.71073
_diffrn_reflns_av_R_equivalents 0.0139
_diffrn_reflns_av_sigmaI/netI 0.0136
_diffrn_reflns_limit_h_max 19
_diffrn_reflns_limit_h_min -19
_diffrn_reflns_limit_k_max 8
_diffrn_reflns_limit_k_min -8
_diffrn_reflns_limit_l_max 17
_diffrn_reflns_limit_l_min -17
_diffrn_reflns_number 11493
_diffrn_reflns_theta_full 26.00
_diffrn_reflns_theta_max 26.00
_diffrn_reflns_theta_min 2.68
_exptl_absorpt_coefficient_mu 0.152
_exptl_absorpt_correction_T_max 0.9145
_exptl_absorpt_correction_T_min 0.8078
_exptl_absorpt_correction_type multi-scan
_exptl_absorpt_process_details SADABS
_exptl_crystal_colour yellow
_exptl_crystal_density_diffrn 1.645
_exptl_crystal_density_method 'not measured'
_exptl_crystal_description irregular
_exptl_crystal_F_000 776
_exptl_crystal_size_max 0.80
_exptl_crystal_size_mid 0.80
_exptl_crystal_size_min 0.60
_refine_diff_density_max 0.296
_refine_diff_density_min -0.277
_refine_diff_density_rms 0.041
_refine_ls_extinction_method none
_refine_ls_goodness_of_fit_ref 1.052
_refine_ls_hydrogen_treatment mixed
_refine_ls_matrix_type full
_refine_ls_number_parameters 276
_refine_ls_number_reflns 3042
_refine_ls_number_restraints 0
_refine_ls_restrained_S_all 1.052
_refine_ls_R_factor_all 0.0338
_refine_ls_R_factor_gt 0.0313
_refine_ls_shift/su_max 0.000
_refine_ls_shift/su_mean 0.000
_refine_ls_structure_factor_coef Fsqd
_refine_ls_weighting_details 'calc w=1/[\s^2^(Fo^2^)+(0.0405P)^2^+0.6686P] where P=(Fo^2^+2Fc^2^)/3'
_refine_ls_weighting_scheme calc
_refine_ls_wR_factor_gt 0.0791
_refine_ls_wR_factor_ref 0.0808
_reflns_number_gt 2822
_reflns_number_total 3042
_reflns_threshold_expression >2sigma(I)
_cod_data_source_file om800293m-file002.cif
_cod_data_source_block mjm32
_cod_depositor_comments
;
The following automatic conversions were performed:

'_symmetry_cell_setting' value 'Monoclinic' changed to 'monoclinic'
according to /home/saulius/struct/CIF-dictionaries/cif_core.dic
dictionary named 'cif_core.dic' version 2.4.1 from 2010-06-29.

Automatic conversion script
Id: cif_fix_values 1715 2011-07-08 13:25:40Z adriana 
;
_cod_original_sg_symbol_H-M 'P 21/c'
_cod_database_code 4071644

loop_
_symmetry_equiv_pos_as_xyz
'x, y, z'
'-x, y+1/2, -z+1/2'
'-x, -y, -z'
'x, -y-1/2, z-1/2'

loop_
_atom_site_label
_atom_site_type_symbol
_atom_site_fract_x
_atom_site_fract_y
_atom_site_fract_z
_atom_site_U_iso_or_equiv
_atom_site_adp_type
_atom_site_occupancy
_atom_site_symmetry_multiplicity
_atom_site_calc_flag
_atom_site_refinement_flags
C1 C 0.58273(8) 0.08100(16) 0.24945(9) 0.0164(2) Uani 1 1 d .
C7 C 0.58007(8) 0.05314(17) 0.14469(9) 0.0168(2) Uani 1 1 d .
O1 O 0.64912(5) 0.02572(13) 0.12825(6) 0.0202(2) Uani 1 1 d .
O2 O 0.50280(6) 0.05843(14) 0.08106(6) 0.0234(2) Uani 1 1 d .
H1O2 H 0.5000 0.0000 0.0000 0.035 Uiso 1 2 d S
C2 C 0.66206(8) 0.08041(17) 0.32760(9) 0.0165(2) Uani 1 1 d .
N1 N 0.74244(7) 0.05728(14) 0.30899(7) 0.0165(2) Uani 1 1 d .
N2 N 0.80955(7) 0.04052(16) 0.30760(8) 0.0214(2) Uani 1 1 d .
C3 C 0.66941(9) 0.09776(18) 0.42590(9) 0.0208(3) Uani 1 1 d .
H3 H 0.7276(11) 0.095(2) 0.4749(12) 0.028(4) Uiso 1 1 d .
C4 C 0.59261(9) 0.11943(19) 0.44827(10) 0.0230(3) Uani 1 1 d .
H4 H 0.5949(10) 0.135(2) 0.5149(12) 0.024(4) Uiso 1 1 d .
C5 C 0.51220(9) 0.12147(19) 0.37313(10) 0.0225(3) Uani 1 1 d .
H5 H 0.4600(10) 0.135(2) 0.3889(11) 0.020(4) Uiso 1 1 d .
C6 C 0.50731(8) 0.10166(18) 0.27514(9) 0.0199(3) Uani 1 1 d .
H6 H 0.4521(10) 0.102(2) 0.2233(11) 0.023(4) Uiso 1 1 d .
C8 C 0.08309(8) 0.39531(17) 0.42299(8) 0.0168(2) Uani 1 1 d .
C14 C 0.07909(8) 0.20284(18) 0.46554(8) 0.0173(2) Uani 1 1 d .
O3 O 0.14823(6) 0.11890(13) 0.50544(7) 0.0226(2) Uani 1 1 d .
O4 O 0.00144(6) 0.14591(13) 0.45548(7) 0.0245(2) Uani 1 1 d .
H1O4 H 0.0000 0.0000 0.5000 0.037 Uiso 1 2 d S
C9 C 0.16317(8) 0.47607(18) 0.42699(8) 0.0168(2) Uani 1 1 d .
N3 N 0.24220(7) 0.37775(16) 0.47400(8) 0.0204(2) Uani 1 1 d .
N4 N 0.30813(7) 0.32032(18) 0.50856(9) 0.0310(3) Uani 1 1 d .
C10 C 0.17302(8) 0.65126(18) 0.38965(9) 0.0184(3) Uani 1 1 d .
H10 H 0.2298(10) 0.693(2) 0.3928(11) 0.022(4) Uiso 1 1 d .
C11 C 0.09735(8) 0.75425(18) 0.34634(9) 0.0201(3) Uani 1 1 d .
H11 H 0.1008(9) 0.874(2) 0.3212(11) 0.021(4) Uiso 1 1 d .
C12 C 0.01606(8) 0.68060(19) 0.34097(9) 0.0216(3) Uani 1 1 d .
H12 H -0.0373(10) 0.755(2) 0.3111(11) 0.026(4) Uiso 1 1 d .
C13 C 0.00901(8) 0.50291(18) 0.37836(9) 0.0193(3) Uani 1 1 d .
H13 H -0.0473(10) 0.454(2) 0.3747(11) 0.021(4) Uiso 1 1 d .
B B 0.25110(9) 0.0566(2) 0.24069(11) 0.0211(3) Uani 1 1 d .
F1 F 0.30431(5) 0.18322(11) 0.21297(6) 0.02689(19) Uani 1 1 d .
F2 F 0.19174(5) 0.15394(12) 0.27487(6) 0.0318(2) Uani 1 1 d .
F3 F 0.30233(6) -0.06169(13) 0.31389(7) 0.0386(2) Uani 1 1 d .
F4 F 0.20545(5) -0.05143(12) 0.15875(7) 0.0346(2) Uani 1 1 d .

loop_
_atom_site_aniso_label
_atom_site_aniso_U_11
_atom_site_aniso_U_22
_atom_site_aniso_U_33
_atom_site_aniso_U_23
_atom_site_aniso_U_13
_atom_site_aniso_U_12
C1 0.0169(6) 0.0136(5) 0.0179(6) 0.0001(4) 0.0045(5) -0.0001(5)
C7 0.0161(6) 0.0151(6) 0.0184(6) 0.0003(4) 0.0045(5) -0.0003(4)
O1 0.0159(4) 0.0274(5) 0.0171(4) -0.0020(4) 0.0053(3) 0.0001(4)
O2 0.0152(4) 0.0362(5) 0.0167(4) -0.0025(4) 0.0024(3) 0.0023(4)
C2 0.0156(6) 0.0139(6) 0.0202(6) -0.0007(5) 0.0061(5) 0.0004(4)
N1 0.0172(5) 0.0156(5) 0.0141(5) -0.0001(4) 0.0016(4) -0.0012(4)
N2 0.0179(6) 0.0257(6) 0.0184(5) 0.0014(4) 0.0029(4) -0.0009(4)
C3 0.0225(6) 0.0189(6) 0.0183(6) -0.0020(5) 0.0030(5) 0.0002(5)
C4 0.0299(7) 0.0227(7) 0.0180(6) -0.0017(5) 0.0099(5) 0.0022(5)
C5 0.0231(7) 0.0227(7) 0.0252(7) -0.0005(5) 0.0127(5) 0.0022(5)
C6 0.0173(6) 0.0200(6) 0.0214(6) -0.0004(5) 0.0049(5) 0.0012(5)
C8 0.0170(6) 0.0203(6) 0.0135(5) -0.0025(5) 0.0056(4) -0.0026(5)
C14 0.0163(6) 0.0207(6) 0.0152(5) -0.0008(5) 0.0057(4) -0.0025(5)
O3 0.0171(4) 0.0240(5) 0.0257(5) 0.0067(4) 0.0057(4) -0.0007(4)
O4 0.0164(4) 0.0242(5) 0.0324(5) 0.0073(4) 0.0073(4) -0.0029(4)
C9 0.0154(6) 0.0204(6) 0.0141(5) -0.0005(5) 0.0040(4) 0.0005(5)
N3 0.0160(5) 0.0238(6) 0.0221(5) 0.0052(4) 0.0069(4) -0.0035(4)
N4 0.0179(6) 0.0343(7) 0.0394(7) 0.0160(6) 0.0078(5) -0.0027(5)
C10 0.0189(6) 0.0212(6) 0.0161(6) -0.0036(5) 0.0070(5) -0.0054(5)
C11 0.0252(6) 0.0172(6) 0.0191(6) 0.0004(5) 0.0087(5) -0.0010(5)
C12 0.0206(6) 0.0229(6) 0.0207(6) 0.0009(5) 0.0062(5) 0.0031(5)
C13 0.0164(6) 0.0233(6) 0.0185(6) -0.0012(5) 0.0062(5) -0.0025(5)
B 0.0169(7) 0.0192(7) 0.0267(7) 0.0023(6) 0.0063(6) -0.0009(5)
F1 0.0225(4) 0.0213(4) 0.0407(5) 0.0049(3) 0.0155(3) 0.0001(3)
F2 0.0259(4) 0.0358(5) 0.0386(5) -0.0024(4) 0.0174(4) -0.0004(3)
F3 0.0320(5) 0.0379(5) 0.0404(5) 0.0188(4) 0.0045(4) 0.0035(4)
F4 0.0271(4) 0.0308(5) 0.0410(5) -0.0094(4) 0.0045(4) -0.0032(4)

loop_
_atom_type_symbol
_atom_type_description
_atom_type_scat_dispersion_real
_atom_type_scat_dispersion_imag
_atom_type_scat_source
C C 0.0033 0.0016 'International Tables Vol C Tables 4.2.6.8 and 6.1.1.4'
H H 0.0000 0.0000 'International Tables Vol C Tables 4.2.6.8 and 6.1.1.4'
B B 0.0013 0.0007 'International Tables Vol C Tables 4.2.6.8 and 6.1.1.4'
N N 0.0061 0.0033 'International Tables Vol C Tables 4.2.6.8 and 6.1.1.4'
O O 0.0106 0.0060 'International Tables Vol C Tables 4.2.6.8 and 6.1.1.4'
F F 0.0171 0.0103 'International Tables Vol C Tables 4.2.6.8 and 6.1.1.4'

loop_
_geom_angle_atom_site_label_1
_geom_angle_atom_site_label_2
_geom_angle_atom_site_label_3
_geom_angle
C6 C1 C2 115.91(11)
C6 C1 C7 122.59(11)
C2 C1 C7 121.45(11)
O1 C7 O2 126.76(11)
O1 C7 C1 118.87(10)
O2 C7 C1 114.35(10)
C7 O2 H1O2 113.17(9)
C3 C2 C1 124.71(11)
C3 C2 N1 115.15(10)
C1 C2 N1 120.12(11)
N2 N1 C2 170.70(11)
C2 C3 C4 117.51(12)
C2 C3 H3 118.5(9)
C4 C3 H3 124.0(9)
C3 C4 C5 119.89(12)
C3 C4 H4 120.1(9)
C5 C4 H4 120.0(9)
C4 C5 C6 120.98(12)
C4 C5 H5 119.5(9)
C6 C5 H5 119.5(9)
C1 C6 C5 120.98(12)
C1 C6 H6 117.9(9)
C5 C6 H6 121.1(9)
C13 C8 C9 115.85(11)
C13 C8 C14 122.96(11)
C9 C8 C14 121.19(11)
O3 C14 O4 127.14(12)
O3 C14 C8 118.54(10)
O4 C14 C8 114.31(10)
H1O4 O4 C14 113.28(9)
C14 O4 H1O4 113.28(9)
C10 C9 C8 125.12(11)
C10 C9 N3 115.45(11)
C8 C9 N3 119.42(11)
N4 N3 C9 171.63(12)
C11 C10 C9 117.03(11)
C11 C10 H10 123.3(9)
C9 C10 H10 119.6(9)
C10 C11 C12 120.09(12)
C10 C11 H11 120.1(9)
C12 C11 H11 119.8(9)
C11 C12 C13 121.02(12)
C11 C12 H12 119.8(9)
C13 C12 H12 119.2(9)
C8 C13 C12 120.88(12)
C8 C13 H13 118.9(9)
C12 C13 H13 120.3(9)
F3 B F1 109.90(10)
F3 B F2 109.96(12)
F1 B F2 109.74(11)
F3 B F4 108.84(11)
F1 B F4 108.67(11)
F2 B F4 109.71(10)

loop_
_geom_bond_atom_site_label_1
_geom_bond_atom_site_label_2
_geom_bond_distance
C1 C6 1.3869(17)
C1 C2 1.3965(16)
C1 C7 1.5022(17)
C7 O1 1.2249(15)
C7 O2 1.2801(15)
O2 H1O2 1.2214(9)
C2 C3 1.3813(17)
C2 N1 1.4135(15)
N1 N2 1.0934(15)
C3 C4 1.3835(19)
C3 H3 0.971(16)
C4 C5 1.3872(19)
C4 H4 0.950(16)
C5 C6 1.3889(18)
C5 H5 0.945(15)
C6 H6 0.954(15)
C8 C13 1.3845(17)
C8 C9 1.3950(17)
C8 C14 1.5079(17)
C14 O3 1.2268(15)
C14 O4 1.2763(15)
O4 H1O4 1.2222(9)
O4 H1O4 1.2222(9)
C9 C10 1.3849(18)
C9 N3 1.4142(16)
N3 N4 1.0928(15)
C10 C11 1.3821(18)
C10 H10 0.947(16)
C11 C12 1.3879(18)
C11 H11 0.934(16)
C12 C13 1.3912(19)
C12 H12 0.978(16)
C13 H13 0.955(15)
B F3 1.3866(17)
B F1 1.3872(16)
B F2 1.3922(17)
B F4 1.3950(17)

loop_
_geom_hbond_atom_site_label_D
_geom_hbond_atom_site_label_H
_geom_hbond_atom_site_label_A
_geom_hbond_distance_DH
_geom_hbond_distance_HA
_geom_hbond_distance_DA
_geom_hbond_angle_DHA
_geom_hbond_site_symmetry_A
O4 H1O4 O4 1.22 1.22 2.4443(18) 180 3_556
O2 H1O2 O2 1.22 1.22 2.4428(17) 180 3_655

loop_
_geom_torsion_atom_site_label_1
_geom_torsion_atom_site_label_2
_geom_torsion_atom_site_label_3
_geom_torsion_atom_site_label_4
_geom_torsion
C6 C1 C7 O1 -176.08(12)
C2 C1 C7 O1 1.45(18)
C6 C1 C7 O2 2.92(17)
C2 C1 C7 O2 -179.55(11)
C6 C1 C2 C3 0.32(19)
C7 C1 C2 C3 -177.36(12)
C6 C1 C2 N1 179.05(11)
C7 C1 C2 N1 1.37(17)
C1 C2 C3 C4 -0.77(19)
N1 C2 C3 C4 -179.56(11)
C2 C3 C4 C5 0.53(19)
C3 C4 C5 C6 0.1(2)
C2 C1 C6 C5 0.37(18)
C7 C1 C6 C5 178.03(12)
C4 C5 C6 C1 -0.6(2)
C13 C8 C14 O3 -178.63(11)
C9 C8 C14 O3 1.11(17)
C13 C8 C14 O4 1.12(17)
C9 C8 C14 O4 -179.14(11)
O3 C14 O4 H1O4 7.58(18)
C8 C14 O4 H1O4 -172.14(8)
C13 C8 C9 C10 -0.47(18)
C14 C8 C9 C10 179.78(11)
C13 C8 C9 N3 178.13(11)
C14 C8 C9 N3 -1.63(17)
C8 C9 C10 C11 0.91(18)
N3 C9 C10 C11 -177.74(11)
C9 C10 C11 C12 -0.51(18)
C10 C11 C12 C13 -0.26(19)
C9 C8 C13 C12 -0.36(17)
C14 C8 C13 C12 179.39(11)
C11 C12 C13 C8 0.72(19)
